data_4129699
loop_
_publ_author_name
'Ma, Yunsheng'
'Matsuda, Ryotaro'
'Sato, Hiroshi'
'Hijikata, Yuh'
'Li, Liangchun'
'Kusaka, Shinpei'
'Foo, Mawlin'
'Xue, Fengfeng'
'Akiyama, George'
'Yuan, Rongxin'
'Kitagawa, Susumu'

_publ_section_title
;
 A Convenient Strategy for Designing a Soft Nanospace: An Atomic Exchange
 in a Ligand with Isostructural Frameworks.
;
_journal_issue 50
_journal_name_full 'Journal of the American Chemical Society'
_journal_page_first 15825
_journal_page_last 15832
_journal_paper_doi 10.1021/jacs.5b09666
_journal_volume 137
_journal_year 2015
_chemical_formula_moiety 'C22 H14 Fe N12, 5(C O2) '
_chemical_formula_sum 'C27 H14 Fe N12 O10'
_chemical_formula_weight 722.35
_space_group_IT_number 148
_space_group_name_Hall '-R 3'
_space_group_name_H-M_alt 'R -3 :H'
_symmetry_cell_setting trigonal
_symmetry_space_group_name_Hall '-R 3'
_symmetry_space_group_name_H-M 'R -3 :H'
_atom_sites_solution_hydrogens geom
_atom_sites_solution_primary direct
_atom_sites_solution_secondary difmap
_audit_creation_method SHELXL-97
_cell_angle_alpha 90.00
_cell_angle_beta 90.00
_cell_angle_gamma 120.00
_cell_formula_units_Z 9
_cell_length_a 28.622(4)
_cell_length_b 28.622(4)
_cell_length_c 9.2243(18)
_cell_measurement_reflns_used 6317
_cell_measurement_temperature 173(2)
_cell_measurement_theta_max 30.9848
_cell_measurement_theta_min 2.3315
_cell_volume 6544.3(18)
_computing_structure_refinement 'SHELXL-97 (Sheldrick, 1997)'
_computing_structure_solution 'SHELXS-97 (Sheldrick, 1990)'
_diffrn_ambient_temperature 173(2)
_diffrn_detector_area_resol_mean 28.5714
_diffrn_measured_fraction_theta_full 0.994
_diffrn_measured_fraction_theta_max 0.994
_diffrn_measurement_device_type 'Saturn724+ (4x4 bin mode)'
_diffrn_measurement_method dtprofit.ref
_diffrn_radiation_monochromator graphite
_diffrn_radiation_source 'fine-focus sealed tube'
_diffrn_radiation_type MoK\a
_diffrn_radiation_wavelength 0.71073
_diffrn_reflns_av_R_equivalents 0.0582
_diffrn_reflns_av_sigmaI/netI 0.0339
_diffrn_reflns_limit_h_max 34
_diffrn_reflns_limit_h_min -26
_diffrn_reflns_limit_k_max 30
_diffrn_reflns_limit_k_min -33
_diffrn_reflns_limit_l_max 10
_diffrn_reflns_limit_l_min -10
_diffrn_reflns_number 14172
_diffrn_reflns_theta_full 24.99
_diffrn_reflns_theta_max 24.99
_diffrn_reflns_theta_min 2.47
_exptl_absorpt_coefficient_mu 0.601
_exptl_absorpt_correction_T_max 0.9153
_exptl_absorpt_correction_T_min 0.7951
_exptl_absorpt_correction_type multi-scan
_exptl_absorpt_process_details crystal-clear
_exptl_crystal_colour black
_exptl_crystal_density_diffrn 1.650
_exptl_crystal_density_method 'not measured'
_exptl_crystal_description block
_exptl_crystal_F_000 3294
_exptl_crystal_size_max 0.40
_exptl_crystal_size_mid 0.17
_exptl_crystal_size_min 0.15
_refine_diff_density_max 2.086
_refine_diff_density_min -0.731
_refine_diff_density_rms 0.143
_refine_ls_extinction_method none
_refine_ls_goodness_of_fit_ref 1.057
_refine_ls_hydrogen_treatment mixed
_refine_ls_matrix_type full
_refine_ls_number_parameters 224
_refine_ls_number_reflns 2537
_refine_ls_number_restraints 90
_refine_ls_restrained_S_all 1.112
_refine_ls_R_factor_all 0.0901
_refine_ls_R_factor_gt 0.0811
_refine_ls_shift/su_max 0.000
_refine_ls_shift/su_mean 0.000
_refine_ls_structure_factor_coef Fsqd
_refine_ls_weighting_details 'calc w=1/[\s^2^(Fo^2^)+(0.1365P)^2^+80.0000P] where P=(Fo^2^+2Fc^2^)/3'
_refine_ls_weighting_scheme calc
_refine_ls_wR_factor_gt 0.2191
_refine_ls_wR_factor_ref 0.2297
_reflns_number_gt 2161
_reflns_number_total 2537
_reflns_threshold_expression >2sigma(I)
_cod_data_source_file ja5b09666_si_004.cif
_cod_data_source_block 1414373
_cod_original_cell_volume 6544.4(18)
_cod_original_sg_symbol_H-M 'R -3'
_cod_database_code 4129699

loop_
_symmetry_equiv_pos_as_xyz
'x, y, z'
'-y, x-y, z'
'-x+y, -x, z'
'x+2/3, y+1/3, z+1/3'
'-y+2/3, x-y+1/3, z+1/3'
'-x+y+2/3, -x+1/3, z+1/3'
'x+1/3, y+2/3, z+2/3'
'-y+1/3, x-y+2/3, z+2/3'
'-x+y+1/3, -x+2/3, z+2/3'
'-x, -y, -z'
'y, -x+y, -z'
'x-y, x, -z'
'-x+2/3, -y+1/3, -z+1/3'
'y+2/3, -x+y+1/3, -z+1/3'
'x-y+2/3, x+1/3, -z+1/3'
'-x+1/3, -y+2/3, -z+2/3'
'y+1/3, -x+y+2/3, -z+2/3'
'x-y+1/3, x+2/3, -z+2/3'

loop_
_atom_site_label
_atom_site_type_symbol
_atom_site_fract_x
_atom_site_fract_y
_atom_site_fract_z
_atom_site_U_iso_or_equiv
_atom_site_adp_type
_atom_site_occupancy
_atom_site_symmetry_multiplicity
_atom_site_calc_flag
_atom_site_refinement_flags
Fe1 Fe 1.0000 0.5000 1.0000 0.0148(4) Uani 1 2 d S
N1 N 0.92848(15) 0.45615(15) 0.9083(4) 0.0182(8) Uani 1 1 d .
N2 N 0.83218(17) 0.38573(17) 0.7622(5) 0.0317(10) Uani 1 1 d .
N3 N 1.01950(15) 0.45967(14) 0.8613(4) 0.0162(8) Uani 1 1 d .
N4 N 1.06290(15) 0.45456(15) 0.8222(4) 0.0185(8) Uani 1 1 d .
N5 N 0.98894(16) 0.39385(16) 0.6960(4) 0.0213(9) Uani 1 1 d .
N6 N 1.12830(15) 0.35524(15) 0.4767(4) 0.0181(8) Uani 1 1 d .
O3 O -0.0093(13) 0.8888(6) 0.892(4) 0.447(14) Uani 1 1 d DU
O4 O 0.0445(13) 0.9799(5) 0.845(5) 0.516(16) Uani 1 1 d DU
O5 O 0.2073(3) 0.3726(3) 0.8682(8) 0.120(3) Uani 1 1 d DU
C1 C 0.92592(19) 0.42061(17) 0.8063(5) 0.0196(10) Uani 1 1 d .
C2 C 0.87861(19) 0.38693(19) 0.7356(5) 0.0251(11) Uani 1 1 d .
H2 H 0.8789 0.3632 0.6639 0.037(16) Uiso 1 1 calc R
C3 C 0.8347(2) 0.4206(2) 0.8636(6) 0.0303(11) Uani 1 1 d .
H3 H 0.8029 0.4216 0.8862 0.041(17) Uiso 1 1 calc R
C4 C 0.88151(19) 0.45490(19) 0.9363(5) 0.0232(10) Uani 1 1 d .
H4 H 0.8808 0.4783 1.0080 0.028(14) Uiso 1 1 calc R
C5 C 0.97740(18) 0.42315(17) 0.7840(5) 0.0187(9) Uani 1 1 d .
C6 C 1.04256(18) 0.41475(18) 0.7231(5) 0.0187(9) Uani 1 1 d .
C7 C 1.07333(19) 0.39379(18) 0.6480(5) 0.0204(10) Uani 1 1 d .
C8 C 1.04593(19) 0.34708(19) 0.5657(5) 0.0229(10) Uani 1 1 d .
H8 H 1.0076 0.3273 0.5661 0.025(13) Uiso 1 1 calc R
C9 C 1.07398(18) 0.32942(19) 0.4842(5) 0.0216(10) Uani 1 1 d .
H9 H 1.0541 0.2972 0.4298 0.013(11) Uiso 1 1 calc R
C10 C 1.15554(19) 0.39937(19) 0.5614(5) 0.0220(10) Uani 1 1 d .
H10 H 1.1938 0.4173 0.5623 0.023(13) Uiso 1 1 calc R
C11 C 1.12986(19) 0.41939(19) 0.6467(5) 0.0227(10) Uani 1 1 d .
H11 H 1.1505 0.4506 0.7046 0.044(17) Uiso 1 1 calc R
C13 C 0.01402(19) 0.93394(19) 0.8564(5) 0.487(15) Uani 1 1 d RDU
C14 C 0.1667 0.3333 0.8333 0.105(5) Uani 1 2 d SDU
O2 O 0.3094 0.4517 0.9819 0.230(6) Uani 1 1 d RDU
O1 O 0.2680 0.4755 0.7862 0.249(7) Uani 1 1 d RDU
C12 C 0.2876 0.4634 0.8931 0.255(9) Uani 1 1 d RDU

loop_
_atom_site_aniso_label
_atom_site_aniso_U_11
_atom_site_aniso_U_22
_atom_site_aniso_U_33
_atom_site_aniso_U_23
_atom_site_aniso_U_13
_atom_site_aniso_U_12
Fe1 0.0176(5) 0.0140(5) 0.0137(6) 0.0022(3) 0.0045(3) 0.0086(4)
N1 0.0199(19) 0.0167(18) 0.0183(19) 0.0023(14) 0.0046(15) 0.0094(16)
N2 0.023(2) 0.029(2) 0.041(3) -0.0064(19) -0.0004(18) 0.0111(19)
N3 0.0220(19) 0.0172(18) 0.0137(18) 0.0039(14) 0.0046(14) 0.0130(16)
N4 0.0198(19) 0.0196(19) 0.0187(19) 0.0020(15) 0.0047(15) 0.0119(16)
N5 0.024(2) 0.024(2) 0.019(2) -0.0024(15) 0.0026(15) 0.0142(17)
N6 0.0204(19) 0.0201(19) 0.0151(18) -0.0025(14) -0.0005(14) 0.0111(16)
O3 0.457(19) 0.461(18) 0.47(2) 0.000(14) -0.050(14) 0.268(15)
O4 0.51(2) 0.489(18) 0.52(2) 0.019(15) -0.013(15) 0.232(15)
O5 0.183(8) 0.161(8) 0.072(4) 0.017(5) 0.035(5) 0.128(7)
C1 0.023(2) 0.016(2) 0.022(2) 0.0034(17) 0.0050(18) 0.0117(19)
C2 0.026(2) 0.023(2) 0.028(3) -0.0038(19) 0.000(2) 0.013(2)
C3 0.021(2) 0.031(3) 0.040(3) -0.004(2) 0.002(2) 0.014(2)
C4 0.023(2) 0.021(2) 0.028(2) 0.0013(19) 0.0056(19) 0.014(2)
C5 0.022(2) 0.018(2) 0.018(2) 0.0032(17) 0.0051(17) 0.0114(19)
C6 0.020(2) 0.018(2) 0.018(2) 0.0002(17) 0.0038(17) 0.0092(18)
C7 0.026(2) 0.019(2) 0.017(2) -0.0011(17) 0.0016(18) 0.0114(19)
C8 0.021(2) 0.024(2) 0.023(2) -0.0031(18) 0.0013(18) 0.011(2)
C9 0.020(2) 0.021(2) 0.021(2) -0.0044(18) -0.0018(18) 0.0085(19)
C10 0.021(2) 0.025(2) 0.022(2) -0.0061(18) -0.0007(18) 0.012(2)
C11 0.021(2) 0.021(2) 0.023(2) -0.0083(18) -0.0008(18) 0.0087(19)
C13 0.487(17) 0.481(17) 0.494(17) 0.008(10) -0.012(10) 0.242(11)
C14 0.142(10) 0.130(10) 0.086(9) 0.022(7) 0.032(7) 0.101(7)
O2 0.234(11) 0.290(12) 0.184(11) -0.043(9) 0.053(8) 0.144(9)
O1 0.233(12) 0.310(13) 0.222(12) -0.032(10) 0.047(9) 0.149(10)
C12 0.248(11) 0.291(11) 0.235(12) -0.027(8) 0.030(8) 0.140(8)

loop_
_atom_type_symbol
_atom_type_description
_atom_type_scat_dispersion_real
_atom_type_scat_dispersion_imag
_atom_type_scat_source
C C 0.0033 0.0016 'International Tables Vol C Tables 4.2.6.8 and 6.1.1.4'
H H 0.0000 0.0000 'International Tables Vol C Tables 4.2.6.8 and 6.1.1.4'
N N 0.0061 0.0033 'International Tables Vol C Tables 4.2.6.8 and 6.1.1.4'
O O 0.0106 0.0060 'International Tables Vol C Tables 4.2.6.8 and 6.1.1.4'
Fe Fe 0.3463 0.8444 'International Tables Vol C Tables 4.2.6.8 and 6.1.1.4'

loop_
_geom_angle_atom_site_label_1
_geom_angle_atom_site_label_2
_geom_angle_atom_site_label_3
_geom_angle
_geom_angle_site_symmetry_1
_geom_angle_site_symmetry_3
N1 Fe1 N1 180.0(4) 10_767 .
N1 Fe1 N3 81.83(15) 10_767 10_767
N1 Fe1 N3 98.18(15) . 10_767
N1 Fe1 N3 98.17(15) 10_767 .
N1 Fe1 N3 81.82(15) . .
N3 Fe1 N3 180.000(1) 10_767 .
N1 Fe1 N6 87.54(15) 10_767 14_566
N1 Fe1 N6 92.46(15) . 14_566
N3 Fe1 N6 88.99(15) 10_767 14_566
N3 Fe1 N6 91.01(15) . 14_566
N1 Fe1 N6 92.46(15) 10_767 8_645
N1 Fe1 N6 87.54(15) . 8_645
N3 Fe1 N6 91.01(15) 10_767 8_645
N3 Fe1 N6 88.99(15) . 8_645
N6 Fe1 N6 180.00(17) 14_566 8_645
C4 N1 C1 115.5(4) . .
C4 N1 Fe1 129.4(3) . .
C1 N1 Fe1 115.0(3) . .
C3 N2 C2 115.2(4) . .
C5 N3 N4 106.6(3) . .
C5 N3 Fe1 113.1(3) . .
N4 N3 Fe1 140.1(3) . .
C6 N4 N3 103.8(3) . .
C5 N5 C6 101.1(4) . .
C9 N6 C10 116.8(4) . .
C9 N6 Fe1 121.5(3) . 6_664
C10 N6 Fe1 121.5(3) . 6_664
N1 C1 C2 121.3(4) . .
N1 C1 C5 112.7(4) . .
C2 C1 C5 126.0(4) . .
N2 C2 C1 123.4(4) . .
N2 C2 H2 118.3 . .
C1 C2 H2 118.3 . .
N2 C3 C4 122.8(5) . .
N2 C3 H3 118.6 . .
C4 C3 H3 118.6 . .
N1 C4 C3 121.8(4) . .
N1 C4 H4 119.1 . .
C3 C4 H4 119.1 . .
N5 C5 N3 114.2(4) . .
N5 C5 C1 128.6(4) . .
N3 C5 C1 117.2(4) . .
N4 C6 N5 114.3(4) . .
N4 C6 C7 125.0(4) . .
N5 C6 C7 120.6(4) . .
C8 C7 C11 116.5(4) . .
C8 C7 C6 119.1(4) . .
C11 C7 C6 124.2(4) . .
C9 C8 C7 120.2(4) . .
C9 C8 H8 119.9 . .
C7 C8 H8 119.9 . .
N6 C9 C8 123.7(4) . .
N6 C9 H9 118.2 . .
C8 C9 H9 118.2 . .
N6 C10 C11 122.6(4) . .
N6 C10 H10 118.7 . .
C11 C10 H10 118.7 . .
C10 C11 C7 120.1(4) . .
C10 C11 H11 119.9 . .
C7 C11 H11 119.9 . .
O4 C13 O3 166(3) . .
O5 C14 O5 179.994(4) . 16_556
O2 C12 O1 172.8 . .

loop_
_geom_bond_atom_site_label_1
_geom_bond_atom_site_label_2
_geom_bond_distance
_geom_bond_site_symmetry_2
Fe1 N1 1.978(4) 10_767
Fe1 N1 1.978(4) .
Fe1 N3 1.981(3) 10_767
Fe1 N3 1.981(3) .
Fe1 N6 2.009(4) 14_566
Fe1 N6 2.009(4) 8_645
N1 C4 1.352(6) .
N1 C1 1.361(6) .
N2 C3 1.344(7) .
N2 C2 1.335(7) .
N3 C5 1.340(6) .
N3 N4 1.370(5) .
N4 C6 1.346(6) .
N5 C5 1.322(6) .
N5 C6 1.363(6) .
N6 C9 1.349(6) .
N6 C10 1.353(6) .
N6 Fe1 2.009(4) 6_664
O3 C13 1.166(11) .
O4 C13 1.163(11) .
O5 C14 1.188(8) .
C1 C2 1.372(7) .
C1 C5 1.453(6) .
C2 H2 0.9500 .
C3 C4 1.375(7) .
C3 H3 0.9500 .
C4 H4 0.9500 .
C6 C7 1.464(6) .
C7 C8 1.389(6) .
C7 C11 1.403(7) .
C8 C9 1.368(7) .
C8 H8 0.9500 .
C9 H9 0.9500 .
C10 C11 1.382(6) .
C10 H10 0.9500 .
C11 H11 0.9500 .
C14 O5 1.188(8) 16_556
O2 C12 1.1753 .
O1 C12 1.2654 .
